data_2017525
loop_
_publ_author_name
'Gautier, Romain'
'Colin, Jean-Fran\,cois'
'Le Fur, Eric'

_publ_section_title
;
 Two caesium vanadium hydrogenphosphates with tunnelled structures:
 Cs~2~V~2~O~3~(PO~4~)(HPO~4~) and
 Cs~2~[(VO)~3~(HPO~4~)~4~(H~2~O)]&#x00B7;H~2~O
;
_journal_coeditor_code SQ3221
_journal_issue 2
_journal_name_full 'Acta Crystallographica Section C'
_journal_page_first i12
_journal_page_last i15
_journal_paper_doi 10.1107/S010827010905433X
_journal_volume 66
_journal_year 2010
_chemical_formula_iupac 'Cs2 V2 O3 (P O4) (H P O4)'
_chemical_formula_moiety 'Cs2 O11 P2 V2'
_chemical_formula_sum 'Cs2 O11 P2 V2'
_chemical_formula_weight 605.64
_chemical_name_systematic
;
Dicaesium divanadium trioxide phosphate hydrogenphosphate
;
_space_group_IT_number 14
_symmetry_cell_setting monoclinic
_symmetry_space_group_name_Hall '-P 2ybc'
_symmetry_space_group_name_H-M 'P 1 21/c 1'
_atom_sites_solution_primary direct
_atom_sites_solution_secondary difmap
_cell_angle_alpha 90.000
_cell_angle_beta 99.0920(10)
_cell_angle_gamma 90.000
_cell_formula_units_Z 4
_cell_length_a 8.9180(2)
_cell_length_b 16.9479(4)
_cell_length_c 7.21990(10)
_cell_measurement_reflns_used 19026
_cell_measurement_temperature 293(2)
_cell_measurement_theta_max 34.97
_cell_measurement_theta_min 2.91
_cell_volume 1077.52(4)
_computing_cell_refinement 'DIRAX/LSQ (Duisenberg, 1998)'
_computing_data_collection 'COLLECT (Nonius, 1998)'
_computing_data_reduction 'EVALCCD (Duisenberg, 1998)'
_computing_molecular_graphics 'DIAMOND (Brandenburg, 2005)'
_computing_publication_material 'WinGX publication routines (Farrugia, 1999)'
_computing_structure_refinement 'SHELXL97 (Sheldrick, 2008)'
_computing_structure_solution 'SIR97 (Altomare <i>et al.</i>,  1999)'
_diffrn_ambient_temperature 293(2)
_diffrn_measured_fraction_theta_full 0.993
_diffrn_measured_fraction_theta_max 0.993
_diffrn_measurement_device_type '95mm CCD camera on \k-goniostat'
_diffrn_measurement_method 'CCD rotation images, thick slices'
_diffrn_radiation_type MoK\a
_diffrn_radiation_wavelength 0.71073
_diffrn_reflns_av_R_equivalents 0.0224
_diffrn_reflns_av_sigmaI/netI 0.0295
_diffrn_reflns_limit_h_max 14
_diffrn_reflns_limit_h_min -12
_diffrn_reflns_limit_k_max 27
_diffrn_reflns_limit_k_min -27
_diffrn_reflns_limit_l_max 11
_diffrn_reflns_limit_l_min -11
_diffrn_reflns_number 18070
_diffrn_reflns_theta_full 36.90
_diffrn_reflns_theta_max 36.90
_diffrn_reflns_theta_min 3.59
_exptl_absorpt_coefficient_mu 8.738
_exptl_absorpt_correction_T_max 0.277
_exptl_absorpt_correction_T_min 0.251
_exptl_absorpt_correction_type multi-scan
_exptl_absorpt_process_details '(SADABS; Sheldrick, 2002)'
_exptl_crystal_colour green
_exptl_crystal_density_diffrn 3.733
_exptl_crystal_density_method 'not measured'
_exptl_crystal_description block
_exptl_crystal_F_000 1096
_exptl_crystal_size_max 0.16
_exptl_crystal_size_mid 0.15
_exptl_crystal_size_min 0.147
_refine_diff_density_max 1.697
_refine_diff_density_min -2.533
_refine_ls_extinction_coef 8.74
_refine_ls_extinction_method none
_refine_ls_goodness_of_fit_ref 1.141
_refine_ls_hydrogen_treatment undef
_refine_ls_matrix_type full
_refine_ls_number_parameters 154
_refine_ls_number_reflns 5051
_refine_ls_number_restraints 0
_refine_ls_restrained_S_all 1.141
_refine_ls_R_factor_all 0.0483
_refine_ls_R_factor_gt 0.0328
_refine_ls_shift/su_max 0.001
_refine_ls_shift/su_mean 0.000
_refine_ls_structure_factor_coef Fsqd
_refine_ls_weighting_details 'calc w=1/[\s^2^(Fo^2^)+(0.0137P)^2^+2.8067P] where P=(Fo^2^+2Fc^2^)/3'
_refine_ls_weighting_scheme calc
_refine_ls_wR_factor_gt 0.0526
_refine_ls_wR_factor_ref 0.0548
_reflns_number_gt 4170
_reflns_number_total 5051
_reflns_threshold_expression I>2\s(I)
_cod_data_source_file sq3221.cif
_cod_data_source_block I
_cod_original_sg_symbol_H-M 'P 21/c'
_cod_database_code 2017525
_cod_database_fobs_code 2017525

loop_
_symmetry_equiv_pos_as_xyz
'x, y, z'
'-x, y+1/2, -z+1/2'
'-x, -y, -z'
'x, -y-1/2, z-1/2'

loop_
_atom_site_type_symbol
_atom_site_label
_atom_site_fract_x
_atom_site_fract_y
_atom_site_fract_z
_atom_site_U_iso_or_equiv
_atom_site_adp_type
_atom_site_calc_flag
_atom_site_refinement_flags
_atom_site_occupancy
_atom_site_disorder_assembly
_atom_site_disorder_group
Cs Cs1 0.41271(2) 0.478829(11) 0.71168(3) 0.02301(5) Uani d . 1 . .
Cs Cs2 -0.01344(2) 0.338549(11) 0.45443(2) 0.02023(4) Uani d . 1 . .
V V1 0.37880(5) 0.26197(2) 0.29520(5) 0.00742(7) Uani d . 1 . .
V V2 -0.13635(5) 0.46028(2) -0.11685(6) 0.00870(7) Uani d . 1 . .
P P1 0.17156(7) 0.36475(4) -0.01927(8) 0.00763(10) Uani d . 1 . .
P P2 -0.36589(7) 0.32778(4) 0.05778(8) 0.00789(10) Uani d . 1 . .
O O1 0.1969(2) 0.31047(11) 0.1531(2) 0.0113(3) Uani d . 1 . .
O O2 0.2482(2) 0.33052(10) -0.1781(2) 0.0108(3) Uani d . 1 . .
O O3 -0.0016(2) 0.36761(11) -0.0878(3) 0.0120(3) Uani d . 1 . .
O O4 0.2401(2) 0.44750(10) 0.0282(3) 0.0112(3) Uani d . 1 . .
O O5 -0.4403(2) 0.30863(11) -0.1448(2) 0.0116(3) Uani d . 1 . .
O O6 -0.4863(2) 0.33732(11) 0.1853(2) 0.0110(3) Uani d . 1 . .
O O7 -0.2603(2) 0.25535(12) 0.1331(3) 0.0159(4) Uani d . 1 . .
O O8 -0.2670(2) 0.39992(11) 0.0612(3) 0.0128(3) Uani d . 1 . .
O O9 -0.2461(2) 0.43967(12) -0.3132(3) 0.0164(4) Uani d . 1 . .
O O10 0.0003(2) 0.51785(11) -0.1831(3) 0.0131(3) Uani d . 1 . .
O O11 0.3810(2) 0.30118(11) 0.4999(2) 0.0127(3) Uani d . 1 . .

loop_
_atom_site_aniso_label
_atom_site_aniso_U_11
_atom_site_aniso_U_22
_atom_site_aniso_U_33
_atom_site_aniso_U_12
_atom_site_aniso_U_13
_atom_site_aniso_U_23
Cs1 0.02923(10) 0.01824(8) 0.02497(9) 0.00124(7) 0.01484(7) 0.00200(7)
Cs2 0.01876(8) 0.02389(9) 0.01843(8) 0.00085(7) 0.00411(6) 0.00165(6)
V1 0.00697(16) 0.00749(16) 0.00795(16) -0.00010(13) 0.00162(12) 0.00069(12)
V2 0.00799(17) 0.00814(16) 0.00969(17) 0.00129(13) 0.00057(12) -0.00083(13)
P1 0.0069(2) 0.0066(2) 0.0095(2) 0.0014(2) 0.00172(18) 0.00003(19)
P2 0.0070(3) 0.0076(2) 0.0093(2) -0.0010(2) 0.00198(18) -0.00036(19)
O1 0.0100(8) 0.0127(8) 0.0110(8) 0.0021(6) 0.0018(6) 0.0031(6)
O2 0.0129(8) 0.0091(8) 0.0111(7) 0.0021(6) 0.0038(6) -0.0016(6)
O3 0.0073(8) 0.0085(8) 0.0197(9) 0.0017(6) 0.0003(6) 0.0000(6)
O4 0.0097(8) 0.0074(7) 0.0166(8) 0.0001(6) 0.0026(6) -0.0024(6)
O5 0.0110(8) 0.0144(8) 0.0094(7) -0.0033(7) 0.0016(6) -0.0019(6)
O6 0.0106(8) 0.0108(8) 0.0126(8) -0.0012(6) 0.0053(6) -0.0004(6)
O7 0.0122(9) 0.0154(9) 0.0207(9) 0.0054(7) 0.0045(7) 0.0056(7)
O8 0.0125(8) 0.0117(8) 0.0149(8) -0.0057(7) 0.0043(6) -0.0022(6)
O9 0.0143(9) 0.0200(10) 0.0136(8) 0.0003(7) -0.0021(6) -0.0031(7)
O10 0.0115(8) 0.0116(8) 0.0173(8) -0.0007(7) 0.0054(6) 0.0021(7)
O11 0.0131(8) 0.0133(8) 0.0117(8) -0.0007(7) 0.0025(6) -0.0010(6)

loop_
_geom_angle_atom_site_label_1
_geom_angle_atom_site_label_2
_geom_angle_atom_site_label_3
_geom_angle_site_symmetry_1
_geom_angle_site_symmetry_3
_geom_angle
_geom_angle_publ_flag
O4 Cs1 O8 1_556 3_566 52.76(5) ?
O4 Cs1 O2 1_556 1_556 48.32(5) ?
O8 Cs1 O2 3_566 1_556 98.66(5) ?
O4 Cs1 O9 1_556 1_656 128.60(5) ?
O8 Cs1 O9 3_566 1_656 132.20(5) ?
O2 Cs1 O9 1_556 1_656 110.32(6) ?
O4 Cs1 O6 1_556 3_566 96.02(5) ?
O8 Cs1 O6 3_566 3_566 46.91(5) ?
O2 Cs1 O6 1_556 3_566 144.29(5) ?
O9 Cs1 O6 1_656 3_566 93.06(5) ?
O4 Cs1 O5 1_556 1_656 80.24(5) ?
O8 Cs1 O5 3_566 1_656 127.49(6) ?
O2 Cs1 O5 1_556 1_656 51.76(5) ?
O9 Cs1 O5 1_656 1_656 59.28(5) ?
O6 Cs1 O5 3_566 1_656 135.89(5) ?
O4 Cs1 O9 1_556 3_565 121.37(6) ?
O8 Cs1 O9 3_566 3_565 90.88(6) ?
O2 Cs1 O9 1_556 3_565 113.40(5) ?
O9 Cs1 O9 1_656 3_565 110.01(5) ?
O6 Cs1 O9 3_566 3_565 81.13(5) ?
O5 Cs1 O9 1_656 3_565 138.02(5) ?
O4 Cs1 O11 1_556 . 99.87(5) ?
O8 Cs1 O11 3_566 . 146.64(5) ?
O2 Cs1 O11 1_556 . 51.55(5) ?
O9 Cs1 O11 1_656 . 78.35(5) ?
O6 Cs1 O11 3_566 . 164.02(4) ?
O5 Cs1 O11 1_656 . 49.90(5) ?
O9 Cs1 O11 3_565 . 89.11(6) ?
O4 Cs1 O4 1_556 3_666 99.64(6) ?
O8 Cs1 O4 3_566 3_666 83.65(6) ?
O2 Cs1 O4 1_556 3_666 123.84(5) ?
O9 Cs1 O4 1_656 3_666 48.72(5) ?
O6 Cs1 O4 3_566 3_666 54.46(4) ?
O5 Cs1 O4 1_656 3_666 82.61(5) ?
O9 Cs1 O4 3_565 3_666 122.69(5) ?
O11 Cs1 O4 . 3_666 123.58(5) ?
O4 Cs1 P1 1_556 1_556 24.26(4) ?
O8 Cs1 P1 3_566 1_556 74.62(5) ?
O2 Cs1 P1 1_556 1_556 24.40(3) ?
O9 Cs1 P1 1_656 1_556 124.90(4) ?
O6 Cs1 P1 3_566 1_556 119.92(4) ?
O5 Cs1 P1 1_656 1_556 66.81(4) ?
O9 Cs1 P1 3_565 1_556 117.28(5) ?
O11 Cs1 P1 . 1_556 75.82(4) ?
O4 Cs1 P1 3_666 1_556 115.88(5) ?
O4 Cs1 Cs1 1_556 3_666 173.98(4) ?
O8 Cs1 Cs1 3_566 3_666 125.66(4) ?
O2 Cs1 Cs1 1_556 3_666 130.52(3) ?
O9 Cs1 Cs1 1_656 3_666 57.23(4) ?
O6 Cs1 Cs1 3_566 3_666 84.68(4) ?
O5 Cs1 Cs1 1_656 3_666 103.43(4) ?
O9 Cs1 Cs1 3_565 3_666 52.78(5) ?
O11 Cs1 Cs1 . 3_666 79.34(4) ?
O4 Cs1 Cs1 3_666 3_666 85.65(5) ?
P1 Cs1 Cs1 1_556 3_666 153.505(14) ?
O4 Cs1 P2 1_556 3_566 73.03(4) ?
O8 Cs1 P2 3_566 3_566 22.95(4) ?
O2 Cs1 P2 1_556 3_566 120.72(4) ?
O9 Cs1 P2 1_656 3_566 112.85(4) ?
O6 Cs1 P2 3_566 3_566 24.07(3) ?
O5 Cs1 P2 1_656 3_566 134.56(4) ?
O9 Cs1 P2 3_565 3_566 87.41(5) ?
O11 Cs1 P2 . 3_566 168.78(3) ?
O4 Cs1 P2 3_666 3_566 66.93(4) ?
P1 Cs1 P2 1_556 3_566 96.35(3) ?
Cs1 Cs1 P2 3_666 3_566 106.78(3) ?
O1 Cs2 O10 . 3_565 66.29(5) ?
O1 Cs2 O7 . 4_566 137.96(5) ?
O10 Cs2 O7 3_565 4_566 138.10(5) ?
O1 Cs2 O2 . 1_556 97.44(7) ?
O10 Cs2 O2 3_565 1_556 116.72(5) ?
O7 Cs2 O2 4_566 1_556 95.89(6) ?
O1 Cs2 O7 . . 81.41(7) ?
O10 Cs2 O7 3_565 . 88.78(6) ?
O7 Cs2 O7 4_566 . 68.64(5) ?
O2 Cs2 O7 1_556 . 151.83(5) ?
O1 Cs2 O3 . 1_556 141.79(5) ?
O10 Cs2 O3 3_565 1_556 120.46(5) ?
O7 Cs2 O3 4_566 1_556 65.35(5) ?
O2 Cs2 O3 1_556 1_556 44.65(5) ?
O7 Cs2 O3 . 1_556 133.14(5) ?
O1 Cs2 O1 . 4_566 79.93(5) ?
O10 Cs2 O1 3_565 4_566 141.49(5) ?
O7 Cs2 O1 4_566 4_566 79.83(6) ?
O2 Cs2 O1 1_556 4_566 48.21(5) ?
O7 Cs2 O1 . 4_566 104.46(5) ?
O3 Cs2 O1 1_556 4_566 75.95(5) ?
O1 Cs2 O9 . 1_556 156.42(5) ?
O10 Cs2 O9 3_565 1_556 90.17(6) ?
O7 Cs2 O9 4_566 1_556 61.59(6) ?
O2 Cs2 O9 1_556 1_556 91.97(6) ?
O7 Cs2 O9 . 1_556 100.16(6) ?
O3 Cs2 O9 1_556 1_556 49.45(5) ?
O1 Cs2 O9 4_566 1_556 121.66(6) ?
O1 Cs2 O8 . . 82.09(7) ?
O10 Cs2 O8 3_565 . 49.13(5) ?
O7 Cs2 O8 4_566 . 94.50(6) ?
O2 Cs2 O8 1_556 . 164.76(4) ?
O7 Cs2 O8 . . 43.33(5) ?
O3 Cs2 O8 1_556 . 132.65(5) ?
O1 Cs2 O8 4_566 . 145.36(4) ?
O9 Cs2 O8 1_556 . 83.21(6) ?
O1 Cs2 O3 . 4_566 76.02(5) ?
O10 Cs2 O3 3_565 4_566 135.50(5) ?
O7 Cs2 O3 4_566 4_566 64.25(5) ?
O2 Cs2 O3 1_556 4_566 90.09(4) ?
O7 Cs2 O3 . 4_566 62.18(5) ?
O3 Cs2 O3 1_556 4_566 103.70(5) ?
O1 Cs2 O3 4_566 4_566 42.30(5) ?
O9 Cs2 O3 1_556 4_566 125.72(5) ?
O8 Cs2 O3 . 4_566 104.48(5) ?
O1 Cs2 O11 . . 48.70(5) ?
O10 Cs2 O11 3_565 . 93.56(5) ?
O7 Cs2 O11 4_566 . 128.31(5) ?
O2 Cs2 O11 1_556 . 48.80(5) ?
O7 Cs2 O11 . . 122.60(5) ?
O3 Cs2 O11 1_556 . 93.40(4) ?
O1 Cs2 O11 4_566 . 48.74(4) ?
O9 Cs2 O11 1_556 . 137.12(5) ?
O8 Cs2 O11 . . 129.38(5) ?
O3 Cs2 O11 4_566 . 77.69(4) ?
O1 Cs2 P1 . 4_566 66.07(4) ?
O10 Cs2 P1 3_565 4_566 132.35(4) ?
O7 Cs2 P1 4_566 4_566 81.26(5) ?
O2 Cs2 P1 1_556 4_566 70.85(4) ?
O7 Cs2 P1 . 4_566 83.26(4) ?
O3 Cs2 P1 1_556 4_566 97.98(3) ?
O1 Cs2 P1 4_566 4_566 23.61(3) ?
O9 Cs2 P1 1_556 4_566 137.48(4) ?
O8 Cs2 P1 . 4_566 121.91(4) ?
O3 Cs2 P1 4_566 4_566 23.92(3) ?
O11 Cs2 P1 . 4_566 54.37(3) ?
O11 V1 O1 . . 101.29(9) ?
O11 V1 O2 . 4_566 99.13(9) ?
O1 V1 O2 . 4_566 86.10(8) ?
O11 V1 O5 . 4_666 98.91(9) ?
O1 V1 O5 . 4_666 159.66(8) ?
O2 V1 O5 4_566 4_666 88.40(9) ?
O11 V1 O6 . 1_655 100.29(9) ?
O1 V1 O6 . 1_655 91.40(8) ?
O2 V1 O6 4_566 1_655 160.53(8) ?
O5 V1 O6 4_666 1_655 87.29(8) ?
O11 V1 O11 . 4_565 177.37(7) ?
O1 V1 O11 . 4_565 80.98(8) ?
O2 V1 O11 4_566 4_565 79.63(7) ?
O5 V1 O11 4_666 4_565 78.77(7) ?
O6 V1 O11 1_655 4_565 80.90(7) ?
O11 V1 Cs2 . . 59.80(7) ?
O1 V1 Cs2 . . 48.35(6) ?
O2 V1 Cs2 4_566 . 71.30(6) ?
O5 V1 Cs2 4_666 . 146.16(6) ?
O6 V1 Cs2 1_655 . 120.42(6) ?
O11 V1 Cs2 4_565 . 121.63(5) ?
O11 V1 Cs1 . 4_565 123.16(7) ?
O1 V1 Cs1 . 4_565 114.25(6) ?
O2 V1 Cs1 4_566 4_565 44.94(6) ?
O5 V1 Cs1 4_666 4_565 50.76(6) ?
O6 V1 Cs1 1_655 4_565 120.55(6) ?
O11 V1 Cs1 4_565 4_565 54.38(5) ?
Cs2 V1 Cs1 . 4_565 116.208(14) ?
O11 V1 Cs2 . 4_565 125.24(7) ?
O1 V1 Cs2 . 4_565 48.28(6) ?
O2 V1 Cs2 4_566 4_565 45.89(6) ?
O5 V1 Cs2 4_666 4_565 116.26(6) ?
O6 V1 Cs2 1_655 4_565 120.77(7) ?
O11 V1 Cs2 4_565 4_565 55.40(5) ?
Cs2 V1 Cs2 . 4_565 68.25(4) ?
Cs1 V1 Cs2 4_565 4_565 66.284(17) ?
O9 V2 O10 . . 103.82(11) ?
O9 V2 O3 . . 101.23(10) ?
O10 V2 O3 . . 92.03(9) ?
O9 V2 O4 . 3_565 101.77(10) ?
O10 V2 O4 . 3_565 91.76(9) ?
O3 V2 O4 . 3_565 155.06(8) ?
O9 V2 O8 . . 96.40(10) ?
O10 V2 O8 . . 159.64(9) ?
O3 V2 O8 . . 86.30(8) ?
O4 V2 O8 3_565 . 81.68(8) ?
O9 V2 O10 . 3_565 173.11(9) ?
O10 V2 O10 . 3_565 83.04(9) ?
O3 V2 O10 . 3_565 78.99(7) ?
O4 V2 O10 3_565 3_565 77.02(8) ?
O8 V2 O10 . 3_565 76.72(8) ?
O9 V2 V2 . 3_565 153.47(8) ?
O10 V2 V2 . 3_565 49.66(7) ?
O3 V2 V2 . 3_565 82.71(6) ?
O4 V2 V2 3_565 3_565 81.05(6) ?
O8 V2 V2 . 3_565 110.08(7) ?
O10 V2 V2 3_565 3_565 33.38(4) ?
O9 V2 Cs2 . 1_554 54.43(8) ?
O10 V2 Cs2 . 1_554 77.36(7) ?
O3 V2 Cs2 . 1_554 55.65(6) ?
O4 V2 Cs2 3_565 1_554 148.89(6) ?
O8 V2 Cs2 . 1_554 117.45(6) ?
O10 V2 Cs2 3_565 1_554 129.10(6) ?
V2 V2 Cs2 3_565 1_554 111.28(4) ?
O9 V2 Cs1 . 1_454 46.81(7) ?
O10 V2 Cs1 . 1_454 126.73(7) ?
O3 V2 Cs1 . 1_454 131.14(6) ?
O4 V2 Cs1 3_565 1_454 62.71(6) ?
O8 V2 Cs1 . 1_454 66.91(6) ?
O10 V2 Cs1 3_565 1_454 128.23(5) ?
V2 V2 Cs1 3_565 1_454 143.76(3) ?
Cs2 V2 Cs1 1_554 1_454 100.61(3) ?
O9 V2 Cs1 . 3_566 108.53(9) ?
O10 V2 Cs1 . 3_566 125.40(7) ?
O3 V2 Cs1 . 3_566 122.16(6) ?
O4 V2 Cs1 3_565 3_566 39.66(5) ?
O8 V2 Cs1 . 3_566 42.85(5) ?
O10 V2 Cs1 3_565 3_566 66.14(6) ?
V2 V2 Cs1 3_565 3_566 90.60(5) ?
Cs2 V2 Cs1 1_554 3_566 156.426(16) ?
Cs1 V2 Cs1 1_454 3_566 62.11(4) ?
O1 P1 O2 . . 110.63(11) ?
O1 P1 O4 . . 111.18(11) ?
O2 P1 O4 . . 107.49(10) ?
O1 P1 O3 . . 106.86(10) ?
O2 P1 O3 . . 108.19(11) ?
O4 P1 O3 . . 112.48(10) ?
O1 P1 Cs1 . 1_554 136.16(8) ?
O2 P1 Cs1 . 1_554 55.76(7) ?
O4 P1 Cs1 . 1_554 52.78(7) ?
O3 P1 Cs1 . 1_554 116.98(8) ?
O2 P1 Cs2 . 4_565 82.05(7) ?
O4 P1 Cs2 . 4_565 169.58(7) ?
O3 P1 Cs2 . 4_565 67.04(7) ?
Cs1 P1 Cs2 1_554 4_565 137.34(2) ?
O2 P1 Cs2 . 1_554 53.36(8) ?
O4 P1 Cs2 . 1_554 114.11(7) ?
O3 P1 Cs2 . 1_554 56.47(7) ?
Cs1 P1 Cs2 1_554 1_554 74.85(4) ?
Cs2 P1 Cs2 4_565 1_554 74.744(17) ?
O2 P1 Cs2 . . 151.23(7) ?
O4 P1 Cs2 . . 96.42(7) ?
O3 P1 Cs2 . . 75.76(8) ?
Cs1 P1 Cs2 1_554 . 148.89(2) ?
Cs2 P1 Cs2 4_565 . 73.267(19) ?
Cs2 P1 Cs2 1_554 . 129.85(4) ?
O8 P2 O6 . . 111.67(11) ?
O8 P2 O5 . . 110.47(10) ?
O6 P2 O5 . . 110.82(11) ?
O8 P2 O7 . . 107.92(12) ?
O6 P2 O7 . . 108.07(11) ?
O5 P2 O7 . . 107.74(11) ?
O8 P2 Cs1 . 3_566 52.08(8) ?
O6 P2 Cs1 . 3_566 59.97(7) ?
O5 P2 Cs1 . 3_566 123.13(8) ?
O7 P2 Cs1 . 3_566 128.91(9) ?
O8 P2 Cs1 . 1_454 73.29(8) ?
O6 P2 Cs1 . 1_454 89.07(8) ?
O5 P2 Cs1 . 1_454 55.30(8) ?
O7 P2 Cs1 . 1_454 160.17(8) ?
Cs1 P2 Cs1 3_566 1_454 68.11(4) ?
O8 P2 Cs2 . . 63.18(8) ?
O6 P2 Cs2 . . 96.53(9) ?
O5 P2 Cs2 . . 151.72(7) ?
O7 P2 Cs2 . . 54.62(8) ?
Cs1 P2 Cs2 3_566 . 76.45(3) ?
Cs1 P2 Cs2 1_454 . 135.05(2) ?
P1 O1 V1 . . 132.87(11) ?
P1 O1 Cs2 . . 116.43(10) ?
V1 O1 Cs2 . . 103.75(8) ?
P1 O1 Cs2 . 4_565 95.99(9) ?
V1 O1 Cs2 . 4_565 105.71(8) ?
Cs2 O1 Cs2 . 4_565 93.20(6) ?
P1 O2 V1 . 4_565 135.10(11) ?
P1 O2 Cs1 . 1_554 99.84(9) ?
V1 O2 Cs1 4_565 1_554 108.03(8) ?
P1 O2 Cs2 . 1_554 104.29(10) ?
V1 O2 Cs2 4_565 1_554 108.15(7) ?
Cs1 O2 Cs2 1_554 1_554 93.72(6) ?
P1 O3 V2 . . 128.40(11) ?
P1 O3 Cs2 . 1_554 100.75(8) ?
V2 O3 Cs2 . 1_554 95.11(7) ?
P1 O3 Cs2 . 4_565 89.04(8) ?
V2 O3 Cs2 . 4_565 141.00(8) ?
Cs2 O3 Cs2 1_554 4_565 86.69(4) ?
P1 O4 V2 . 3_565 126.93(11) ?
P1 O4 Cs1 . 1_554 102.96(9) ?
V2 O4 Cs1 3_565 1_554 115.50(8) ?
P1 O4 Cs1 . 3_666 135.30(9) ?
V2 O4 Cs1 3_565 3_666 87.97(7) ?
Cs1 O4 Cs1 1_554 3_666 80.36(6) ?
P2 O5 V1 . 4_465 122.88(10) ?
P2 O5 Cs1 . 1_454 101.88(9) ?
V1 O5 Cs1 4_465 1_454 100.95(7) ?
P2 O6 V1 . 1_455 133.95(11) ?
P2 O6 Cs1 . 3_566 95.96(8) ?
V1 O6 Cs1 1_455 3_566 129.33(8) ?
P2 O7 Cs2 . 4_565 131.62(10) ?
P2 O7 Cs2 . . 101.92(10) ?
Cs2 O7 Cs2 4_565 . 94.19(6) ?
P2 O8 V2 . . 139.08(11) ?
P2 O8 Cs1 . 3_566 104.97(9) ?
V2 O8 Cs1 . 3_566 108.77(8) ?
P2 O8 Cs2 . . 94.23(9) ?
V2 O8 Cs2 . . 106.72(8) ?
Cs1 O8 Cs2 3_566 . 92.28(6) ?
P2 O8 Cs1 . 1_454 84.07(8) ?
V2 O8 Cs1 . 1_454 81.58(7) ?
Cs1 O8 Cs1 3_566 1_454 77.12(6) ?
Cs2 O8 Cs1 . 1_454 168.36(6) ?
V2 O9 Cs1 . 1_454 111.02(9) ?
V2 O9 Cs1 . 3_565 142.15(11) ?
Cs1 O9 Cs1 1_454 3_565 69.99(5) ?
V2 O9 Cs2 . 1_554 102.21(10) ?
Cs1 O9 Cs2 1_454 1_554 145.08(7) ?
Cs1 O9 Cs2 3_565 1_554 90.39(6) ?
V2 O10 V2 . 3_565 96.96(9) ?
V2 O10 Cs2 . 3_565 136.47(10) ?
V2 O10 Cs2 3_565 3_565 112.96(7) ?
V1 O11 V1 . 4_566 129.11(11) ?
V1 O11 Cs1 . . 140.35(9) ?
V1 O11 Cs1 4_566 . 90.41(6) ?
V1 O11 Cs2 . . 96.92(8) ?
V1 O11 Cs2 4_566 . 90.84(5) ?
Cs1 O11 Cs2 . . 83.86(4) ?

loop_
_geom_bond_atom_site_label_1
_geom_bond_atom_site_label_2
_geom_bond_site_symmetry_2
_geom_bond_distance
_geom_bond_publ_flag
Cs1 O4 1_556 2.998(2) ?
Cs1 O8 3_566 3.045(2) ?
Cs1 O2 1_556 3.078(2) ?
Cs1 O9 1_656 3.147(3) ?
Cs1 O6 3_566 3.246(2) ?
Cs1 O5 1_656 3.269(2) ?
Cs1 O9 3_565 3.323(3) ?
Cs1 O11 . 3.368(2) ?
Cs2 O1 . 3.126(2) ?
Cs2 O10 3_565 3.138(2) ?
Cs2 O7 4_566 3.153(2) ?
Cs2 O2 1_556 3.247(2) ?
Cs2 O7 . 3.256(2) ?
Cs2 O3 1_556 3.327(3) ?
Cs2 O1 4_566 3.332(2) ?
Cs2 O9 1_556 3.340(2) ?
Cs2 O8 . 3.497(2) ?
V1 O11 . 1.618(2) ?
V1 O1 . 1.958(2) ?
V1 O2 4_566 1.9805(19) ?
V1 O5 4_666 2.000(2) ?
V1 O6 1_655 2.0024(19) ?
V1 O11 4_565 2.389(2) ?
V2 O9 . 1.629(2) ?
V2 O10 . 1.6883(19) ?
V2 O3 . 1.9686(19) ?
V2 O4 3_565 1.9738(19) ?
V2 O8 . 2.129(2) ?
V2 O10 3_565 2.339(2) ?
P1 O1 . 1.535(2) ?
P1 O2 . 1.5383(19) ?
P1 O4 . 1.5466(19) ?
P1 O3 . 1.546(2) ?
P2 O8 . 1.5053(19) ?
P2 O6 . 1.5294(19) ?
P2 O5 . 1.542(2) ?
P2 O7 . 1.590(2) ?
O1 Cs2 4_565 3.332(2) ?
O2 V1 4_565 1.9805(19) ?
O2 Cs1 1_554 3.078(2) ?
O2 Cs2 1_554 3.247(2) ?
O3 Cs2 1_554 3.327(3) ?
O4 V2 3_565 1.9738(18) ?
O4 Cs1 1_554 2.998(2) ?
O5 V1 4_465 2.000(2) ?
O5 Cs1 1_454 3.269(2) ?
O6 V1 1_455 2.0024(19) ?
O6 Cs1 3_566 3.246(2) ?
O7 Cs2 4_565 3.153(2) ?
O8 Cs1 3_566 3.045(2) ?
O9 Cs1 1_454 3.147(3) ?
O9 Cs1 3_565 3.323(3) ?
O9 Cs2 1_554 3.340(2) ?
O10 V2 3_565 2.339(2) ?
O10 Cs2 3_565 3.138(2) ?
O11 V1 4_566 2.389(2) ?
